data_4114816
loop_
_publ_author_name
'David Crich'
'Jan Mataka'
'Lev N. Zakharov'
'Arnold L. Rheingold'
'Donald J. Wink'

_publ_contact_author_address
; Department of Chemistry (m/c 111)
   University of Illinois at Chicago
   845 W. Taylor Street
   Chicago, Illinois 60607
   USA
;
_publ_contact_author_email dwink@uic.edu
_publ_contact_author_fax (312)9960431
_publ_contact_author_name 'Dr. Donald J. Wink'
_publ_contact_author_phone (312)4137383
_publ_section_title
;
 Stereoselective Formation of Glycosyl Sulfoxides and Their Subsequent
 Equilibration: Ring Inversion of an \a-Xylopyranosyl Sulfoxide Dependent
 on the Configuration at Sulfur
;
_journal_name_full 'Journal of the American Chemical Society'
_journal_page_first 6028
_journal_page_last 6036
_journal_paper_doi 10.1021/ja0122694
_journal_volume 124
_journal_year 2002
_chemical_formula_sum 'C29 H26 O8 S'
_chemical_formula_weight 534.56
_chemical_name_systematic
;
  ?
;
_space_group_IT_number 19
_symmetry_cell_setting orthorhombic
_symmetry_space_group_name_Hall 'P 2ac 2ab'
_symmetry_space_group_name_H-M 'P 21 21 21'
_atom_sites_solution_hydrogens geom
_atom_sites_solution_primary direct
_atom_sites_solution_secondary difmap
_audit_creation_method SHELXL-97
_cell_angle_alpha 90.00
_cell_angle_beta 90.00
_cell_angle_gamma 90.00
_cell_formula_units_Z 4
_cell_length_a 7.452(4)
_cell_length_b 10.874(5)
_cell_length_c 31.285(13)
_cell_measurement_temperature 213(2)
_cell_volume 2535(2)
_computing_cell_refinement 'Bruker SMART'
_computing_data_collection 'Bruker SMART'
_computing_data_reduction 'Bruker SAINT'
_computing_molecular_graphics 'Bruker SHELXTL'
_computing_publication_material 'Bruker SHELXTL'
_computing_structure_refinement 'SHELXL-97 (Sheldrick, 1997)'
_computing_structure_solution 'SHELXS-97 (Sheldrick, 1990)'
_diffrn_ambient_temperature 213(2)
_diffrn_measured_fraction_theta_full 0.990
_diffrn_measured_fraction_theta_max 0.990
_diffrn_measurement_device_type 'CCD area detector'
_diffrn_measurement_method 'phi and omega scans'
_diffrn_radiation_monochromator graphite
_diffrn_radiation_source 'fine-focus sealed tube'
_diffrn_radiation_type MoK\a
_diffrn_radiation_wavelength 0.71073
_diffrn_reflns_av_R_equivalents 0.0896
_diffrn_reflns_av_sigmaI/netI 0.0997
_diffrn_reflns_limit_h_max 7
_diffrn_reflns_limit_h_min -8
_diffrn_reflns_limit_k_max 11
_diffrn_reflns_limit_k_min -12
_diffrn_reflns_limit_l_max 34
_diffrn_reflns_limit_l_min -34
_diffrn_reflns_number 11738
_diffrn_reflns_theta_full 23.33
_diffrn_reflns_theta_max 23.33
_diffrn_reflns_theta_min 1.30
_exptl_absorpt_coefficient_mu 0.180
_exptl_absorpt_correction_T_max 0.9479
_exptl_absorpt_correction_T_min 0.9314
_exptl_absorpt_correction_type none
_exptl_crystal_colour COLORLESS
_exptl_crystal_density_diffrn 1.401
_exptl_crystal_density_meas 0
_exptl_crystal_description chunk
_exptl_crystal_F_000 1120
_exptl_crystal_size_max 0.40
_exptl_crystal_size_mid 0.30
_exptl_crystal_size_min 0.30
_refine_diff_density_max 0.365
_refine_diff_density_min -0.296
_refine_diff_density_rms 0.068
_refine_ls_abs_structure_details 'Flack H D (1983), Acta Cryst. A39, 876-881'
_refine_ls_abs_structure_Flack 0.1(3)
_refine_ls_extinction_method none
_refine_ls_goodness_of_fit_ref 1.313
_refine_ls_hydrogen_treatment mixed
_refine_ls_matrix_type full
_refine_ls_number_parameters 343
_refine_ls_number_reflns 3644
_refine_ls_number_restraints 0
_refine_ls_restrained_S_all 1.313
_refine_ls_R_factor_all 0.1168
_refine_ls_R_factor_gt 0.0961
_refine_ls_shift/su_max 0.031
_refine_ls_shift/su_mean 0.006
_refine_ls_structure_factor_coef Fsqd
_refine_ls_weighting_details 'calc w=1/[\s2(Fo2)+(0.0800P)2+0.0000P] where P=(Fo2+2Fc2)/3'
_refine_ls_weighting_scheme calc
_refine_ls_wR_factor_gt 0.2025
_refine_ls_wR_factor_ref 0.2106
_reflns_number_gt 2976
_reflns_number_total 3644
_reflns_threshold_expression >2sigma(I)
_cod_data_source_file ja0122694_2.cif
_cod_data_source_block Compound20
_cod_database_code 4114816

loop_
_symmetry_equiv_pos_as_xyz
'x, y, z'
'-x+1/2, -y, z+1/2'
'-x, y+1/2, -z+1/2'
'x+1/2, -y+1/2, -z'

loop_
_atom_site_label
_atom_site_type_symbol
_atom_site_fract_x
_atom_site_fract_y
_atom_site_fract_z
_atom_site_U_iso_or_equiv
_atom_site_adp_type
_atom_site_occupancy
_atom_site_symmetry_multiplicity
_atom_site_calc_flag
_atom_site_refinement_flags
S1 S 0.9684(3) 0.1712(2) 0.10896(6) 0.0541(7) Uani 1 1 d .
O1 O 0.6906(7) 0.3142(5) 0.11362(14) 0.0426(13) Uani 1 1 d .
O2 O 1.1483(9) 0.1841(7) 0.09052(17) 0.0682(18) Uani 1 1 d .
O3 O 0.9765(7) 0.3898(5) 0.16181(13) 0.0381(13) Uani 1 1 d .
O4 O 1.2246(7) 0.5020(6) 0.17098(16) 0.0497(15) Uani 1 1 d .
O5 O 0.6679(8) 0.5431(5) 0.16774(14) 0.0457(14) Uani 1 1 d .
O6 O 0.5206(8) 0.7172(6) 0.16269(15) 0.0551(16) Uani 1 1 d .
O7 O 0.8922(7) 0.5595(5) 0.06495(12) 0.0403(14) Uani 1 1 d .
O8 O 0.8600(8) 0.7612(6) 0.07484(17) 0.0510(15) Uani 1 1 d .
C1 C 0.8634(11) 0.3185(8) 0.0979(2) 0.040(2) Uani 1 1 d .
H1A H 0.8594 0.3316 0.0666 0.048 Uiso 1 1 calc R
C2 C 0.9701(10) 0.4176(7) 0.11788(16) 0.0337(18) Uani 1 1 d .
H2B H 1.0929 0.4185 0.1058 0.040 Uiso 1 1 calc R
C3 C 0.8801(10) 0.5401(7) 0.1105(2) 0.0397(19) Uani 1 1 d .
H3A H 0.9446 0.6060 0.1260 0.048 Uiso 1 1 calc R
C4 C 0.6828(11) 0.5400(8) 0.1226(2) 0.044(2) Uani 1 1 d .
H4A H 0.6235 0.6133 0.1103 0.053 Uiso 1 1 calc R
C5 C 0.5937(10) 0.4243(9) 0.1054(2) 0.046(2) Uani 1 1 d .
H5A H 0.4740 0.4170 0.1181 0.055 Uiso 1 1 calc R
H5B H 0.5783 0.4331 0.0744 0.055 Uiso 1 1 calc R
C6 C 0.8340(16) 0.0808(9) 0.0728(2) 0.068(3) Uani 1 1 d .
H6A H 0.8655 -0.0061 0.0762 0.082 Uiso 1 1 calc R
H6B H 0.7072 0.0902 0.0805 0.082 Uiso 1 1 calc R
C7 C 0.8583(17) 0.1164(9) 0.0272(3) 0.070(3) Uani 1 1 d .
H7A H 0.9731 0.1062 0.0153 0.084 Uiso 1 1 calc R
C8 C 0.739(2) 0.1585(10) 0.0037(4) 0.103(4) Uani 1 1 d .
H8A H 0.6225 0.1701 0.0145 0.124 Uiso 1 1 calc R
H8B H 0.7654 0.1788 -0.0248 0.124 Uiso 1 1 calc R
C11 C 1.1099(10) 0.4368(7) 0.1864(2) 0.0347(18) Uani 1 1 d .
C12 C 1.0954(9) 0.4035(7) 0.23050(19) 0.0349(19) Uani 1 1 d .
C13 C 0.9866(11) 0.3081(8) 0.2444(2) 0.047(2) Uani 1 1 d .
H13A H 0.9211 0.2613 0.2246 0.056 Uiso 1 1 calc R
C14 C 0.9746(12) 0.2818(8) 0.2876(2) 0.049(2) Uani 1 1 d .
H14A H 0.9003 0.2170 0.2967 0.058 Uiso 1 1 calc R
C15 C 1.0672(12) 0.3472(9) 0.3170(2) 0.052(2) Uani 1 1 d .
H15A H 1.0546 0.3300 0.3463 0.062 Uiso 1 1 calc R
C16 C 1.1802(12) 0.4393(9) 0.3034(2) 0.053(2) Uani 1 1 d .
H16A H 1.2486 0.4838 0.3233 0.063 Uiso 1 1 calc R
C17 C 1.1929(10) 0.4660(7) 0.2610(2) 0.040(2) Uani 1 1 d .
H17A H 1.2709 0.5290 0.2522 0.048 Uiso 1 1 calc R
C21 C 0.5837(10) 0.6414(7) 0.1845(2) 0.0325(18) Uani 1 1 d .
C22 C 0.5894(10) 0.6434(7) 0.2308(2) 0.0375(19) Uani 1 1 d .
C23 C 0.6743(10) 0.5584(8) 0.2556(2) 0.0399(19) Uani 1 1 d .
H23A H 0.7349 0.4924 0.2427 0.048 Uiso 1 1 calc R
C24 C 0.6721(11) 0.5683(9) 0.2996(2) 0.047(2) Uani 1 1 d .
H24A H 0.7339 0.5097 0.3161 0.056 Uiso 1 1 calc R
C25 C 0.5833(10) 0.6601(9) 0.3196(2) 0.044(2) Uani 1 1 d .
H25A H 0.5823 0.6651 0.3496 0.053 Uiso 1 1 calc R
C26 C 0.4943(11) 0.7461(8) 0.2954(2) 0.045(2) Uani 1 1 d .
H26A H 0.4288 0.8095 0.3086 0.053 Uiso 1 1 calc R
C27 C 0.5023(11) 0.7384(7) 0.2520(2) 0.0430(19) Uani 1 1 d .
H27A H 0.4464 0.8000 0.2356 0.052 Uiso 1 1 calc R
C31 C 0.8662(11) 0.6771(8) 0.0505(2) 0.0397(19) Uani 1 1 d .
C32 C 0.8519(10) 0.6826(8) 0.00513(18) 0.0364(19) Uani 1 1 d .
C33 C 0.8382(11) 0.7930(9) -0.0156(2) 0.053(2) Uani 1 1 d .
H33A H 0.8450 0.8655 0.0007 0.064 Uiso 1 1 calc R
C34 C 0.8152(13) 0.8034(12) -0.0587(3) 0.068(3) Uani 1 1 d .
H34A H 0.8016 0.8812 -0.0715 0.082 Uiso 1 1 calc R
C35 C 0.8123(13) 0.7012(14) -0.0827(3) 0.074(3) Uani 1 1 d .
H35A H 0.8022 0.7079 -0.1126 0.088 Uiso 1 1 calc R
C36 C 0.8236(13) 0.5880(12) -0.0644(2) 0.070(3) Uani 1 1 d .
H36A H 0.8162 0.5167 -0.0814 0.084 Uiso 1 1 calc R
C37 C 0.8458(13) 0.5791(11) -0.0212(2) 0.063(3) Uani 1 1 d .
H37A H 0.8574 0.5007 -0.0088 0.076 Uiso 1 1 calc R

loop_
_atom_site_aniso_label
_atom_site_aniso_U_11
_atom_site_aniso_U_22
_atom_site_aniso_U_33
_atom_site_aniso_U_23
_atom_site_aniso_U_13
_atom_site_aniso_U_12
S1 0.0836(18) 0.0379(13) 0.0407(9) 0.0058(10) -0.0064(11) 0.0053(12)
O1 0.046(3) 0.041(4) 0.041(2) 0.004(3) 0.009(2) -0.007(3)
O2 0.075(4) 0.058(5) 0.072(4) -0.001(3) 0.007(3) 0.021(4)
O3 0.037(3) 0.036(3) 0.041(2) -0.004(2) -0.007(2) 0.001(3)
O4 0.045(4) 0.056(4) 0.048(3) -0.002(3) 0.008(3) -0.013(3)
O5 0.056(3) 0.039(4) 0.042(3) 0.000(3) 0.002(3) 0.014(3)
O6 0.066(4) 0.051(4) 0.048(3) -0.004(3) -0.017(3) 0.023(3)
O7 0.057(4) 0.042(4) 0.022(2) 0.005(2) 0.007(2) 0.003(3)
O8 0.059(4) 0.037(4) 0.057(3) 0.003(3) 0.010(3) 0.000(3)
C1 0.057(5) 0.035(5) 0.030(3) 0.005(3) 0.003(3) -0.007(4)
C2 0.049(5) 0.036(5) 0.016(3) 0.002(3) 0.011(3) 0.006(4)
C3 0.044(5) 0.027(5) 0.048(4) -0.004(4) 0.002(4) -0.001(4)
C4 0.056(6) 0.038(5) 0.038(4) 0.008(3) 0.006(4) 0.000(4)
C5 0.032(4) 0.065(7) 0.042(4) -0.003(4) 0.002(3) -0.002(5)
C6 0.110(9) 0.030(6) 0.064(5) 0.002(4) -0.005(5) 0.002(6)
C7 0.087(8) 0.041(7) 0.081(6) -0.016(5) -0.032(6) -0.005(6)
C8 0.140(12) 0.057(8) 0.114(9) -0.021(7) -0.057(9) -0.003(8)
C11 0.029(4) 0.030(5) 0.045(4) -0.002(4) 0.011(4) 0.006(4)
C12 0.035(4) 0.042(5) 0.028(3) -0.002(3) -0.008(3) 0.016(4)
C13 0.049(5) 0.037(5) 0.054(4) 0.004(4) -0.005(4) -0.004(5)
C14 0.057(5) 0.043(6) 0.046(4) 0.009(4) 0.000(4) -0.003(4)
C15 0.067(6) 0.050(6) 0.038(4) 0.009(4) 0.001(4) 0.016(5)
C16 0.055(6) 0.054(6) 0.048(4) -0.014(4) -0.004(4) 0.012(5)
C17 0.045(5) 0.041(5) 0.033(4) -0.001(4) -0.004(3) 0.003(4)
C21 0.028(4) 0.034(5) 0.035(4) 0.007(4) -0.011(3) 0.004(4)
C22 0.031(4) 0.026(5) 0.055(4) -0.002(4) -0.006(4) -0.009(4)
C23 0.035(5) 0.038(5) 0.046(4) -0.003(4) 0.010(3) 0.002(4)
C24 0.053(5) 0.054(6) 0.033(4) -0.002(4) -0.008(4) 0.003(5)
C25 0.039(5) 0.064(6) 0.030(3) -0.005(4) 0.001(3) 0.002(5)
C26 0.050(5) 0.050(6) 0.033(4) -0.014(3) 0.004(4) -0.002(4)
C27 0.046(5) 0.024(5) 0.059(4) 0.003(4) -0.001(4) -0.003(4)
C31 0.057(5) 0.024(5) 0.038(4) -0.007(4) 0.006(4) -0.009(4)
C32 0.040(5) 0.046(6) 0.023(3) 0.012(4) 0.018(3) -0.001(4)
C33 0.045(5) 0.057(7) 0.058(5) 0.003(5) 0.006(4) -0.012(5)
C34 0.065(7) 0.072(9) 0.067(6) 0.031(6) -0.008(5) -0.009(6)
C35 0.062(6) 0.112(11) 0.047(5) 0.030(7) 0.016(4) -0.012(7)
C36 0.075(7) 0.097(9) 0.038(4) -0.011(5) 0.010(4) -0.031(7)
C37 0.074(7) 0.081(8) 0.035(4) -0.004(5) 0.008(4) 0.003(6)

loop_
_atom_type_symbol
_atom_type_description
_atom_type_scat_dispersion_real
_atom_type_scat_dispersion_imag
_atom_type_scat_source
C C 0.0033 0.0016 'International Tables Vol C Tables 4.2.6.8 and 6.1.1.4'
H H 0.0000 0.0000 'International Tables Vol C Tables 4.2.6.8 and 6.1.1.4'
O O 0.0106 0.0060 'International Tables Vol C Tables 4.2.6.8 and 6.1.1.4'
S S 0.1246 0.1234 'International Tables Vol C Tables 4.2.6.8 and 6.1.1.4'

loop_
_geom_angle_atom_site_label_1
_geom_angle_atom_site_label_2
_geom_angle_atom_site_label_3
_geom_angle
O2 S1 C6 108.3(5)
O2 S1 C1 103.5(4)
C6 S1 C1 97.0(4)
C1 O1 C5 112.4(6)
C11 O3 C2 119.9(6)
C21 O5 C4 116.4(6)
C31 O7 C3 117.0(5)
O1 C1 C2 112.0(6)
O1 C1 S1 107.7(5)
C2 C1 S1 109.3(5)
O3 C2 C1 106.0(6)
O3 C2 C3 110.7(5)
C1 C2 C3 109.9(6)
O7 C3 C2 104.6(5)
O7 C3 C4 107.9(6)
C2 C3 C4 113.0(6)
O5 C4 C3 108.9(6)
O5 C4 C5 109.8(6)
C3 C4 C5 109.6(7)
O1 C5 C4 114.2(6)
C7 C6 S1 113.1(7)
C8 C7 C6 125.2(13)
O4 C11 O3 120.7(6)
O4 C11 C12 125.9(7)
O3 C11 C12 113.4(7)
C17 C12 C13 117.3(6)
C17 C12 C11 120.2(7)
C13 C12 C11 122.4(7)
C14 C13 C12 119.9(7)
C15 C14 C13 121.5(8)
C14 C15 C16 118.9(7)
C17 C16 C15 120.0(8)
C16 C17 C12 122.2(8)
O6 C21 O5 121.2(6)
O6 C21 C22 125.8(8)
O5 C21 C22 112.9(7)
C23 C22 C27 116.8(7)
C23 C22 C21 124.9(7)
C27 C22 C21 118.3(7)
C22 C23 C24 120.6(8)
C25 C24 C23 121.6(8)
C24 C25 C26 119.0(7)
C27 C26 C25 119.1(8)
C26 C27 C22 122.8(8)
O8 C31 O7 120.8(6)
O8 C31 C32 127.0(9)
O7 C31 C32 112.3(7)
C33 C32 C37 115.2(7)
C33 C32 C31 121.0(8)
C37 C32 C31 123.8(8)
C34 C33 C32 123.4(9)
C35 C34 C33 119.1(10)
C34 C35 C36 121.0(9)
C35 C36 C37 119.2(11)
C36 C37 C32 122.1(10)

loop_
_geom_bond_atom_site_label_1
_geom_bond_atom_site_label_2
_geom_bond_distance
S1 O2 1.467(7)
S1 C6 1.802(10)
S1 C1 1.816(9)
O1 C1 1.380(9)
O1 C5 1.421(10)
O3 C11 1.357(9)
O3 C2 1.408(7)
O4 C11 1.211(9)
O5 C21 1.346(9)
O5 C4 1.416(8)
O6 C21 1.170(8)
O7 C31 1.370(10)
O7 C3 1.443(8)
O8 C31 1.191(9)
C1 C2 1.478(11)
C2 C3 1.509(10)
C3 C4 1.519(11)
C4 C5 1.521(12)
C6 C7 1.488(12)
C7 C8 1.240(14)
C11 C12 1.430(9)
C12 C17 1.378(10)
C12 C13 1.388(11)
C13 C14 1.384(10)
C14 C15 1.352(12)
C15 C16 1.377(12)
C16 C17 1.360(10)
C21 C22 1.449(10)
C22 C23 1.362(10)
C22 C27 1.387(10)
C23 C24 1.380(9)
C24 C25 1.350(11)
C25 C26 1.374(11)
C26 C27 1.362(10)
C31 C32 1.425(9)
C32 C33 1.369(11)
C32 C37 1.395(12)
C33 C34 1.365(11)
C34 C35 1.341(16)
C35 C36 1.360(16)
C36 C37 1.366(11)
